data_2234013
loop_
_publ_author_name
'Tan, Guo-Xia'
'Zhang, Chang-Fa'

_publ_section_title
;
 (Benzyl phenyl sulfoxide-\k<i>O</i>)chloridotriphenyltin(IV)
;
_journal_coeditor_code TK5048
_journal_issue 3
_journal_name_full 'Acta Crystallographica Section E'
_journal_page_first m304
_journal_paper_doi 10.1107/S1600536812005910
_journal_volume 68
_journal_year 2012
_chemical_formula_iupac '[Sn (C6 H5)3 Cl (C13 H12 O S)]'
_chemical_formula_moiety 'C31 H27 Cl O S Sn'
_chemical_formula_sum 'C31 H27 Cl O S Sn'
_chemical_formula_weight 601.73
_chemical_name_systematic
;
(Benzyl phenyl sulfoxide-\k<i>O</i>)chloridotriphenyltin(IV)
;
_space_group_IT_number 19
_symmetry_cell_setting orthorhombic
_symmetry_space_group_name_Hall 'P 2ac 2ab'
_symmetry_space_group_name_H-M 'P 21 21 21'
_atom_sites_solution_hydrogens geom
_atom_sites_solution_primary direct
_atom_sites_solution_secondary difmap
_audit_creation_method SHELXL-97
_cell_angle_alpha 90.00
_cell_angle_beta 90.00
_cell_angle_gamma 90.00
_cell_formula_units_Z 4
_cell_length_a 9.744(5)
_cell_length_b 10.016(3)
_cell_length_c 28.840(5)
_cell_measurement_reflns_used 35
_cell_measurement_temperature 295(2)
_cell_measurement_theta_max 12.51
_cell_measurement_theta_min 5.12
_cell_volume 2814.7(17)
_computing_cell_refinement 'XSCANS (Bruker, 1996)'
_computing_data_collection 'XSCANS (Bruker, 1996)'
_computing_data_reduction 'XSCANS (Bruker, 1996)'
_computing_molecular_graphics 'ORTEP-3  (Farrugia, 1997)'
_computing_publication_material 'SHELXL97 (Sheldrick, 2008)'
_computing_structure_refinement 'SHELXL97 (Sheldrick, 2008)'
_computing_structure_solution 'SHELXS97 (Sheldrick, 2008)'
_diffrn_ambient_temperature 295(2)
_diffrn_measured_fraction_theta_full 1.000
_diffrn_measured_fraction_theta_max 1.000
_diffrn_measurement_device_type 'Bruker P4 diffractometer'
_diffrn_measurement_method \w
_diffrn_radiation_monochromator graphite
_diffrn_radiation_source 'fine-focus sealed tube'
_diffrn_radiation_type MoK\a
_diffrn_radiation_wavelength 0.71069
_diffrn_reflns_av_R_equivalents 0.0212
_diffrn_reflns_av_sigmaI/netI 0.0533
_diffrn_reflns_limit_h_max 11
_diffrn_reflns_limit_h_min -1
_diffrn_reflns_limit_k_max 11
_diffrn_reflns_limit_k_min -1
_diffrn_reflns_limit_l_max 34
_diffrn_reflns_limit_l_min -1
_diffrn_reflns_number 3690
_diffrn_reflns_theta_full 25.00
_diffrn_reflns_theta_max 25.00
_diffrn_reflns_theta_min 2.15
_diffrn_standards_decay_% 2.3
_diffrn_standards_interval_count 97
_diffrn_standards_number 3
_exptl_absorpt_coefficient_mu 1.098
_exptl_absorpt_correction_T_max 0.8022
_exptl_absorpt_correction_T_min 0.7202
_exptl_absorpt_correction_type psi-scan
_exptl_absorpt_process_details '(XSCANS; Bruker, 1996)'
_exptl_crystal_colour colourless
_exptl_crystal_density_diffrn 1.420
_exptl_crystal_density_method 'not measured'
_exptl_crystal_description block
_exptl_crystal_F_000 1216
_exptl_crystal_size_max 0.32
_exptl_crystal_size_mid 0.28
_exptl_crystal_size_min 0.21
_refine_diff_density_max 0.366
_refine_diff_density_min -0.395
_refine_ls_abs_structure_details 'Flack (1983), 626 Friedel pairs'
_refine_ls_abs_structure_Flack 0.02(3)
_refine_ls_extinction_coef 0.00117(16)
_refine_ls_extinction_expression Fc^*^=kFc[1+0.001xFc^2^\l^3^/sin(2\q)]^-1/4^
_refine_ls_extinction_method SHELXL97
_refine_ls_goodness_of_fit_ref 1.023
_refine_ls_hydrogen_treatment constr
_refine_ls_matrix_type full
_refine_ls_number_parameters 306
_refine_ls_number_reflns 3463
_refine_ls_number_restraints 0
_refine_ls_restrained_S_all 1.023
_refine_ls_R_factor_all 0.0561
_refine_ls_R_factor_gt 0.0371
_refine_ls_shift/su_max 0.000
_refine_ls_shift/su_mean 0.000
_refine_ls_structure_factor_coef Fsqd
_refine_ls_weighting_details 'calc w=1/[\s^2^(Fo^2^)+(0.0240P)^2^+0.0502P] where P=(Fo^2^+2Fc^2^)/3'
_refine_ls_weighting_scheme calc
_refine_ls_wR_factor_gt 0.0610
_refine_ls_wR_factor_ref 0.0666
_reflns_number_gt 2794
_reflns_number_total 3463
_reflns_threshold_expression I>2\s(I)
_cod_data_source_file tk5048.cif
_cod_data_source_block I
_cod_database_code 2234013
_cod_database_fobs_code 2234013

loop_
_symmetry_equiv_pos_as_xyz
'x, y, z'
'-x+1/2, -y, z+1/2'
'x+1/2, -y+1/2, -z'
'-x, y+1/2, -z+1/2'

loop_
_atom_site_type_symbol
_atom_site_label
_atom_site_fract_x
_atom_site_fract_y
_atom_site_fract_z
_atom_site_U_iso_or_equiv
_atom_site_adp_type
_atom_site_calc_flag
_atom_site_refinement_flags
_atom_site_occupancy
_atom_site_symmetry_multiplicity
Sn Sn1 0.09780(5) 0.65032(4) 0.122403(15) 0.04029(13) Uani d . 1 1
O O1 -0.1431(4) 0.6938(4) 0.12855(16) 0.0497(12) Uani d . 1 1
Cl Cl1 0.34939(15) 0.60290(16) 0.12177(6) 0.0534(4) Uani d . 1 1
S S1 -0.19603(16) 0.83689(17) 0.13031(6) 0.0502(4) Uani d . 1 1
C C1 0.0329(7) 0.4480(6) 0.1119(2) 0.0423(17) Uani d . 1 1
C C2 -0.0971(9) 0.4170(7) 0.0986(2) 0.064(2) Uani d . 1 1
H H2 -0.1620 0.4846 0.0959 0.077 Uiso calc R 1 1
C C3 -0.1346(9) 0.2866(8) 0.0890(3) 0.086(3) Uani d . 1 1
H H3 -0.2243 0.2680 0.0800 0.103 Uiso calc R 1 1
C C4 -0.0424(9) 0.1856(7) 0.0925(3) 0.076(3) Uani d . 1 1
H H4 -0.0676 0.0985 0.0854 0.091 Uiso calc R 1 1
C C5 0.0869(9) 0.2137(7) 0.1067(3) 0.079(3) Uani d . 1 1
H H5 0.1504 0.1452 0.1101 0.095 Uiso calc R 1 1
C C6 0.1254(7) 0.3454(7) 0.1162(2) 0.066(2) Uani d . 1 1
H H6 0.2147 0.3636 0.1256 0.079 Uiso calc R 1 1
C C7 0.1114(6) 0.7524(5) 0.18703(12) 0.0494(18) Uani d G 1 1
C C8 0.2066(6) 0.8553(5) 0.19079(17) 0.089(3) Uani d G 1 1
H H8 0.2597 0.8792 0.1653 0.107 Uiso calc R 1 1
C C9 0.2224(6) 0.9224(5) 0.2326(2) 0.122(4) Uani d G 1 1
H H9 0.2861 0.9912 0.2351 0.146 Uiso calc R 1 1
C C10 0.1431(7) 0.8867(6) 0.27072(15) 0.111(4) Uani d G 1 1
H H10 0.1536 0.9316 0.2987 0.133 Uiso calc R 1 1
C C11 0.0479(6) 0.7838(6) 0.26696(13) 0.098(4) Uani d G 1 1
H H11 -0.0052 0.7599 0.2924 0.117 Uiso calc R 1 1
C C12 0.0321(5) 0.7167(5) 0.22511(18) 0.070(2) Uani d G 1 1
H H12 -0.0316 0.6479 0.2226 0.084 Uiso calc R 1 1
C C13 -0.2771(7) 0.8539(7) 0.1851(2) 0.0495(16) Uani d . 1 1
C C14 -0.3607(8) 0.7581(7) 0.2023(3) 0.066(2) Uani d . 1 1
H H14 -0.3769 0.6807 0.1853 0.079 Uiso calc R 1 1
C C15 -0.4224(9) 0.7757(8) 0.2452(3) 0.078(2) Uani d . 1 1
H H15 -0.4808 0.7106 0.2570 0.093 Uiso calc R 1 1
C C16 -0.3965(10) 0.8893(9) 0.2701(3) 0.087(3) Uani d . 1 1
H H16 -0.4384 0.9019 0.2988 0.105 Uiso calc R 1 1
C C17 -0.3094(9) 0.9846(9) 0.2530(3) 0.088(3) Uani d . 1 1
H H17 -0.2907 1.0608 0.2703 0.106 Uiso calc R 1 1
C C18 -0.2498(8) 0.9676(7) 0.2103(3) 0.066(2) Uani d . 1 1
H H18 -0.1912 1.0325 0.1985 0.079 Uiso calc R 1 1
C C19 -0.3445(6) 0.8314(7) 0.0924(2) 0.0564(19) Uani d . 1 1
H H19A -0.3179 0.7908 0.0632 0.068 Uiso calc R 1 1
H H19B -0.4140 0.7750 0.1064 0.068 Uiso calc R 1 1
C C20 -0.4055(8) 0.9656(7) 0.0828(2) 0.0556(17) Uani d . 1 1
C C21 -0.4840(8) 1.0320(8) 0.1156(3) 0.074(2) Uani d . 1 1
H H21A -0.4991 0.9929 0.1444 0.088 Uiso calc R 1 1
C C22 -0.5403(9) 1.1564(10) 0.1058(4) 0.103(3) Uani d . 1 1
H H22A -0.5896 1.2019 0.1285 0.124 Uiso calc R 1 1
C C23 -0.5235(11) 1.2117(10) 0.0632(5) 0.109(4) Uani d . 1 1
H H23A -0.5649 1.2932 0.0566 0.131 Uiso calc R 1 1
C C24 -0.4459(10) 1.1491(10) 0.0294(4) 0.104(4) Uani d . 1 1
H H24A -0.4332 1.1880 0.0004 0.125 Uiso calc R 1 1
C C25 -0.3872(9) 1.0254(8) 0.0401(3) 0.076(2) Uani d . 1 1
H H25A -0.3344 0.9821 0.0178 0.091 Uiso calc R 1 1
C C26 0.0997(7) 0.7770(6) 0.06277(19) 0.0376(14) Uani d . 1 1
C C27 0.2015(7) 0.8674(7) 0.0545(2) 0.0555(19) Uani d . 1 1
H H27 0.2750 0.8713 0.0750 0.067 Uiso calc R 1 1
C C28 0.2003(9) 0.9535(7) 0.0170(3) 0.067(2) Uani d . 1 1
H H28 0.2710 1.0146 0.0127 0.080 Uiso calc R 1 1
C C29 0.0934(11) 0.9471(7) -0.0136(2) 0.069(2) Uani d . 1 1
H H29 0.0913 1.0040 -0.0391 0.082 Uiso calc R 1 1
C C30 -0.0101(8) 0.8575(9) -0.0068(2) 0.068(2) Uani d . 1 1
H H30 -0.0821 0.8530 -0.0279 0.082 Uiso calc R 1 1
C C31 -0.0087(7) 0.7734(7) 0.0310(2) 0.0533(19) Uani d . 1 1
H H31 -0.0806 0.7137 0.0355 0.064 Uiso calc R 1 1

loop_
_atom_site_aniso_label
_atom_site_aniso_U_11
_atom_site_aniso_U_22
_atom_site_aniso_U_33
_atom_site_aniso_U_12
_atom_site_aniso_U_13
_atom_site_aniso_U_23
Sn1 0.0418(2) 0.0370(2) 0.0421(2) -0.0018(3) 0.0005(3) 0.0007(2)
O1 0.038(2) 0.037(2) 0.074(3) 0.0086(19) 0.003(2) -0.006(2)
Cl1 0.0402(9) 0.0677(10) 0.0523(8) 0.0007(8) 0.0055(10) 0.0088(10)
S1 0.0432(9) 0.0374(8) 0.0701(11) -0.0007(9) -0.0056(9) -0.0031(11)
C1 0.044(4) 0.034(3) 0.049(4) 0.002(3) 0.004(3) -0.004(3)
C2 0.051(5) 0.046(4) 0.094(5) 0.007(5) -0.017(5) -0.009(4)
C3 0.063(6) 0.069(5) 0.125(7) -0.018(5) -0.013(5) -0.014(6)
C4 0.081(6) 0.040(5) 0.107(6) -0.012(5) 0.012(5) -0.007(4)
C5 0.067(5) 0.044(4) 0.126(8) 0.008(5) -0.004(6) -0.012(4)
C6 0.051(4) 0.046(3) 0.100(5) 0.009(4) 0.000(5) -0.011(6)
C7 0.054(5) 0.047(4) 0.047(4) 0.011(5) -0.001(4) -0.004(3)
C8 0.105(7) 0.083(6) 0.080(5) -0.021(7) 0.011(5) -0.042(6)
C9 0.131(9) 0.124(9) 0.111(8) -0.033(8) 0.008(8) -0.075(7)
C10 0.120(10) 0.144(10) 0.068(6) 0.055(8) -0.017(6) -0.043(7)
C11 0.134(10) 0.112(7) 0.047(5) 0.058(7) 0.006(5) -0.005(5)
C12 0.085(6) 0.077(5) 0.048(4) 0.013(5) 0.010(4) 0.009(4)
C13 0.047(4) 0.041(4) 0.060(4) 0.006(4) -0.004(4) -0.009(4)
C14 0.079(6) 0.046(4) 0.073(5) -0.002(5) 0.010(5) -0.009(4)
C15 0.078(7) 0.090(6) 0.066(5) -0.011(6) 0.008(5) 0.008(5)
C16 0.082(6) 0.115(8) 0.065(5) 0.022(7) -0.009(6) -0.029(6)
C17 0.089(8) 0.077(6) 0.099(7) 0.006(6) -0.017(6) -0.044(6)
C18 0.060(6) 0.061(5) 0.077(5) -0.004(5) -0.009(5) -0.024(5)
C19 0.050(4) 0.054(5) 0.065(4) 0.003(4) -0.008(4) -0.009(4)
C20 0.043(4) 0.053(4) 0.071(4) -0.003(5) -0.016(5) -0.001(4)
C21 0.054(5) 0.071(5) 0.096(6) 0.010(5) -0.019(5) -0.007(6)
C22 0.072(6) 0.075(6) 0.163(10) 0.024(6) -0.038(7) -0.020(7)
C23 0.081(8) 0.061(6) 0.185(13) 0.000(6) -0.077(9) 0.020(7)
C24 0.098(9) 0.090(7) 0.125(8) -0.016(8) -0.038(7) 0.047(7)
C25 0.068(6) 0.080(6) 0.080(5) -0.012(6) -0.017(5) 0.011(5)
C26 0.034(3) 0.037(3) 0.042(3) 0.001(4) -0.001(4) 0.001(3)
C27 0.055(5) 0.056(5) 0.055(4) -0.008(5) -0.006(4) 0.001(4)
C28 0.086(6) 0.044(4) 0.070(5) -0.004(5) 0.014(5) 0.011(4)
C29 0.098(6) 0.056(4) 0.051(4) 0.004(6) 0.013(6) 0.011(4)
C30 0.076(5) 0.087(6) 0.042(4) 0.026(6) -0.013(4) -0.002(5)
C31 0.053(4) 0.061(5) 0.046(4) -0.008(4) 0.000(4) -0.003(4)

loop_
_atom_type_symbol
_atom_type_description
_atom_type_scat_dispersion_real
_atom_type_scat_dispersion_imag
_atom_type_scat_source
C C 0.0033 0.0016 'International Tables Vol C Tables 4.2.6.8 and 6.1.1.4'
H H 0.0000 0.0000 'International Tables Vol C Tables 4.2.6.8 and 6.1.1.4'
O O 0.0106 0.0060 'International Tables Vol C Tables 4.2.6.8 and 6.1.1.4'
S S 0.1246 0.1234 'International Tables Vol C Tables 4.2.6.8 and 6.1.1.4'
Cl Cl 0.1484 0.1585 'International Tables Vol C Tables 4.2.6.8 and 6.1.1.4'
Sn Sn -0.6537 1.4246 'International Tables Vol C Tables 4.2.6.8 and 6.1.1.4'

loop_
_geom_angle_atom_site_label_1
_geom_angle_atom_site_label_2
_geom_angle_atom_site_label_3
_geom_angle
C7 Sn1 C26 114.73(19)
C7 Sn1 C1 126.6(2)
C26 Sn1 C1 116.7(2)
C7 Sn1 O1 84.78(19)
C26 Sn1 O1 87.7(2)
C1 Sn1 O1 83.87(19)
C7 Sn1 Cl1 92.09(16)
C26 Sn1 Cl1 95.67(19)
C1 Sn1 Cl1 96.24(18)
O1 Sn1 Cl1 176.15(12)
S1 O1 Sn1 120.4(2)
O1 S1 C13 105.7(3)
O1 S1 C19 102.8(3)
C13 S1 C19 100.7(3)
C2 C1 C6 117.8(6)
C2 C1 Sn1 122.0(5)
C6 C1 Sn1 120.1(5)
C1 C2 C3 121.2(7)
C1 C2 H2 119.4
C3 C2 H2 119.4
C4 C3 C2 120.9(8)
C4 C3 H3 119.5
C2 C3 H3 119.5
C5 C4 C3 118.9(7)
C5 C4 H4 120.5
C3 C4 H4 120.5
C4 C5 C6 120.3(7)
C4 C5 H5 119.8
C6 C5 H5 119.8
C1 C6 C5 120.8(7)
C1 C6 H6 119.6
C5 C6 H6 119.6
C8 C7 C12 120.0
C8 C7 Sn1 117.8(3)
C12 C7 Sn1 122.2(3)
C7 C8 C9 120.0
C7 C8 H8 120.0
C9 C8 H8 120.0
C10 C9 C8 120.0
C10 C9 H9 120.0
C8 C9 H9 120.0
C9 C10 C11 120.0
C9 C10 H10 120.0
C11 C10 H10 120.0
C10 C11 C12 120.0
C10 C11 H11 120.0
C12 C11 H11 120.0
C11 C12 C7 120.0
C11 C12 H12 120.0
C7 C12 H12 120.0
C14 C13 C18 120.6(6)
C14 C13 S1 121.7(5)
C18 C13 S1 117.7(6)
C13 C14 C15 119.8(7)
C13 C14 H14 120.1
C15 C14 H14 120.1
C16 C15 C14 119.6(8)
C16 C15 H15 120.2
C14 C15 H15 120.2
C17 C16 C15 120.3(9)
C17 C16 H16 119.8
C15 C16 H16 119.8
C16 C17 C18 120.0(8)
C16 C17 H17 120.0
C18 C17 H17 120.0
C17 C18 C13 119.7(8)
C17 C18 H18 120.2
C13 C18 H18 120.2
C20 C19 S1 113.6(5)
C20 C19 H19A 108.8
S1 C19 H19A 108.8
C20 C19 H19B 108.8
S1 C19 H19B 108.8
H19A C19 H19B 107.7
C25 C20 C21 118.2(7)
C25 C20 C19 120.2(8)
C21 C20 C19 121.6(7)
C20 C21 C22 120.6(9)
C20 C21 H21A 119.7
C22 C21 H21A 119.7
C23 C22 C21 120.1(10)
C23 C22 H22A 120.0
C21 C22 H22A 120.0
C22 C23 C24 121.3(10)
C22 C23 H23A 119.4
C24 C23 H23A 119.4
C23 C24 C25 117.9(10)
C23 C24 H24A 121.0
C25 C24 H24A 121.0
C20 C25 C24 121.9(9)
C20 C25 H25A 119.0
C24 C25 H25A 119.0
C27 C26 C31 116.9(6)
C27 C26 Sn1 122.8(5)
C31 C26 Sn1 120.3(5)
C26 C27 C28 123.0(7)
C26 C27 H27 118.5
C28 C27 H27 118.5
C29 C28 C27 118.8(8)
C29 C28 H28 120.6
C27 C28 H28 120.6
C30 C29 C28 120.1(7)
C30 C29 H29 119.9
C28 C29 H29 119.9
C29 C30 C31 120.5(7)
C29 C30 H30 119.8
C31 C30 H30 119.8
C30 C31 C26 120.7(7)
C30 C31 H31 119.7
C26 C31 H31 119.7

loop_
_geom_bond_atom_site_label_1
_geom_bond_atom_site_label_2
_geom_bond_distance
Sn1 C7 2.130(3)
Sn1 C26 2.138(5)
Sn1 C1 2.145(6)
Sn1 O1 2.394(4)
Sn1 Cl1 2.4972(19)
O1 S1 1.524(4)
S1 C13 1.774(6)
S1 C19 1.815(6)
C1 C2 1.359(9)
C1 C6 1.373(8)
C2 C3 1.384(9)
C2 H2 0.9300
C3 C4 1.357(10)
C3 H3 0.9300
C4 C5 1.354(10)
C4 H4 0.9300
C5 C6 1.398(9)
C5 H5 0.9300
C6 H6 0.9300
C7 C8 1.3900
C7 C12 1.3900
C8 C9 1.3900
C8 H8 0.9300
C9 C10 1.3900
C9 H9 0.9300
C10 C11 1.3900
C10 H10 0.9300
C11 C12 1.3900
C11 H11 0.9300
C12 H12 0.9300
C13 C14 1.353(9)
C13 C18 1.378(9)
C14 C15 1.388(9)
C14 H14 0.9300
C15 C16 1.369(10)
C15 H15 0.9300
C16 C17 1.369(11)
C16 H16 0.9300
C17 C18 1.371(10)
C17 H17 0.9300
C18 H18 0.9300
C19 C20 1.496(9)
C19 H19A 0.9700
C19 H19B 0.9700
C20 C25 1.380(9)
C20 C21 1.386(9)
C21 C22 1.391(10)
C21 H21A 0.9300
C22 C23 1.358(12)
C22 H22A 0.9300
C23 C24 1.384(13)
C23 H23A 0.9300
C24 C25 1.399(11)
C24 H24A 0.9300
C25 H25A 0.9300
C26 C27 1.364(8)
C26 C31 1.398(8)
C27 C28 1.382(9)
C27 H27 0.9300
C28 C29 1.367(11)
C28 H28 0.9300
C29 C30 1.364(10)
C29 H29 0.9300
C30 C31 1.379(9)
C30 H30 0.9300
C31 H31 0.9300
